data_4062562
loop_
_publ_author_name
'Niel, Virginie'
'Thompson, Amber L.'
'Goeta, Andr\'es E.'
'Enachescu, Cristian'
'Hauser, Andreas'
'Galet, Ana'
'Mu\~noz, M. Carmen'
'Real, Jos\'e A'

_publ_section_title
;
Thermal and Light-Induced Two-step Spin Transition in a Novel Fe(II) 3D
Polymer with Strong Metallophilic Interactions: Diffraction, Magnetic,
Calorimetric and Visible Absorption Spectroscopic Studies of
{Fe(pmd)[Ag(CN)2][Ag2(CN)3]}.
;
_journal_name_full Organometallics
_journal_paper_doi 10.1021/om0342053
_journal_year 2004
_chemical_formula_sum 'C9 H4 Ag3 Fe N7'
_chemical_formula_weight 589.65
_space_group_IT_number 14
_symmetry_cell_setting monoclinic
_symmetry_space_group_name_Hall '-P 2ybc'
_symmetry_space_group_name_H-M 'P 1 21/c 1'
_cell_angle_alpha 90.00
_cell_angle_beta 97.051(2)
_cell_angle_gamma 90.00
_cell_formula_units_Z 16
_cell_length_a 17.1761(10)
_cell_length_b 29.2567(17)
_cell_length_c 11.5799(7)
_cell_measurement_temperature 90(2)
_cell_volume 5775.1(10)
_diffrn_ambient_temperature 90(2)
_exptl_crystal_density_diffrn 2.712
_cod_original_sg_symbol_H-M 'P 21/c'
_cod_database_code 4062562

loop_
_symmetry_equiv_pos_as_xyz
'x, y, z'
'-x, y+1/2, -z+1/2'
'-x, -y, -z'
'x, -y-1/2, z-1/2'

loop_
_atom_site_label
_atom_site_type_symbol
_atom_site_fract_x
_atom_site_fract_y
_atom_site_fract_z
_atom_site_U_iso_or_equiv
_atom_site_adp_type
_atom_site_occupancy
_atom_site_symmetry_multiplicity
_atom_site_calc_flag
_atom_site_refinement_flags
_atom_site_disorder_assembly
_atom_site_disorder_group
Ag1 Ag 0.17063(8) 0.86346(4) 0.15111(12) 0.0208(3) Uani 1 1 d . . .
Ag2 Ag 0.22033(7) 0.68847(5) -0.11873(12) 0.0188(3) Uani 1 1 d . . .
Ag3 Ag 0.26605(8) 0.73175(5) 0.62956(13) 0.0225(3) Uani 1 1 d . . .
Ag4 Ag 0.23430(7) 0.56800(5) 0.24105(12) 0.0205(3) Uani 1 1 d . . .
Ag5 Ag 0.32498(8) 0.49991(4) 0.12676(12) 0.0193(3) Uani 1 1 d . . .
Ag6 Ag 0.15303(8) 0.63658(4) 0.36787(12) 0.0191(3) Uani 1 1 d . . .
Ag7 Ag 0.65712(7) 0.76468(4) -0.12982(12) 0.0179(3) Uani 1 1 d . . .
Ag8 Ag 0.71592(7) 0.69496(4) 0.71948(12) 0.0183(3) Uani 1 1 d . . .
Ag9 Ag -0.20634(8) 0.87941(4) 0.10636(12) 0.0192(3) Uani 1 1 d . . .
Ag10 Ag 0.72791(7) 0.56029(4) 0.39088(11) 0.0178(3) Uani 1 1 d . . .
Ag11 Ag 0.69083(8) 0.50965(4) 0.15451(12) 0.0198(3) Uani 1 1 d . . .
Ag12 Ag 0.21155(8) 0.39893(4) -0.15355(12) 0.0196(3) Uani 1 1 d . . .
Fe1 Fe -0.03732(13) 0.75236(7) -0.03742(19) 0.0103(4) Uani 1 1 d . . .
Fe2 Fe 0.49275(12) 0.62835(7) -0.01540(19) 0.0098(4) Uani 1 1 d . . .
Fe3 Fe 0.47444(13) 0.62939(7) 0.48230(19) 0.0106(4) Uani 1 1 d . . .
Fe4 Fe 0.0000 0.5000 0.0000 0.0102(6) Uani 1 2 d S . .
Fe5 Fe 0.0000 0.5000 0.5000 0.0102(6) Uani 1 2 d S . .
N1 N -0.1253(8) 0.7173(5) -0.1147(12) 0.015(3) Uani 1 1 d . . .
N2 N -0.1109(8) 0.7963(5) 0.0078(12) 0.016(3) Uani 1 1 d . . .
N3 N 0.0472(8) 0.7896(5) 0.0389(11) 0.015(3) Uani 1 1 d . . .
N4 N 0.0442(8) 0.7120(4) -0.0827(11) 0.013(3) Uani 1 1 d . . .
N5 N -0.0377(7) 0.7158(4) 0.1097(12) 0.012(3) Uani 1 1 d . . .
N6 N -0.0347(8) 0.7139(4) 0.3148(12) 0.013(3) Uani 1 1 d . . .
N7 N 0.4234(8) 0.5822(5) 0.0338(12) 0.015(3) Uani 1 1 d . . .
N8 N 0.5783(8) 0.5912(4) 0.0538(12) 0.013(3) Uani 1 1 d . . .
N9 N 0.5640(8) 0.6754(5) -0.0607(11) 0.014(3) Uani 1 1 d . . .
N10 N 0.4011(7) 0.6618(4) -0.0841(10) 0.009(2) Uani 1 1 d . . .
N11 N 0.4926(7) 0.5934(4) -0.1639(11) 0.010(2) Uani 1 1 d . . .
N12 N 0.4867(8) 0.6637(4) 0.1322(11) 0.013(3) Uani 1 1 d . . .
N13 N 0.3947(7) 0.6686(4) 0.5328(12) 0.012(2) Uani 1 1 d . . .
N14 N 0.3916(8) 0.5917(4) 0.4051(12) 0.014(3) Uani 1 1 d . . .
N15 N 0.5574(8) 0.5912(4) 0.4361(11) 0.012(2) Uani 1 1 d . . .
N16 N 0.5585(9) 0.6681(5) 0.5597(12) 0.019(3) Uani 1 1 d . . .
N17 N 0.4747(7) 0.6641(4) 0.3347(11) 0.010(2) Uani 1 1 d . . .
N18 N 0.4772(8) 0.5943(4) -0.3711(12) 0.013(3) Uani 1 1 d . . .
N19 N 0.0784(7) 0.5397(4) 0.0762(11) 0.012(3) Uani 1 1 d . . .
N20 N 0.0846(8) 0.4621(5) -0.0465(12) 0.017(3) Uani 1 1 d . . .
N21 N 0.0023(8) 0.4648(4) 0.1487(11) 0.012(2) Uani 1 1 d . . .
N22 N 0.0931(7) 0.4703(4) 0.5696(12) 0.012(2) Uani 1 1 d . . .
N23 N 0.0635(8) 0.5482(5) 0.4484(11) 0.014(3) Uani 1 1 d . . .
N24 N 0.0072(7) 0.4646(5) 0.3534(12) 0.014(3) Uani 1 1 d . . .
N25 N 0.1929(12) 0.6916(5) 0.2798(17) 0.036(4) Uani 1 1 d . . .
N26 N 0.2673(10) 0.3475(5) -0.2393(15) 0.026(3) Uani 1 1 d . . .
N27 N 0.2756(9) 0.4488(6) 0.2238(16) 0.028(4) Uani 1 1 d . . .
N28 N 0.7436(12) 0.4513(5) 0.2277(16) 0.035(4) Uani 1 1 d . . .
C1 C -0.1816(9) 0.7055(5) -0.1706(16) 0.017(3) Uani 1 1 d . . .
C2 C -0.1491(9) 0.8264(5) 0.0338(13) 0.014(3) Uani 1 1 d . . .
C3 C 0.0963(9) 0.8132(5) 0.0777(13) 0.012(3) Uani 1 1 d . . .
C4 C 0.1036(10) 0.6982(6) -0.1014(15) 0.017(3) Uani 1 1 d . . .
C5 C -0.0375(9) 0.7370(6) 0.2126(13) 0.015(3) Uani 1 1 d . . .
H5 H -0.0395 0.7695 0.2140 0.018 Uiso 1 1 calc R . .
C51 C -0.0343(10) 0.6702(6) 0.1062(14) 0.017(3) Uani 1 1 d . . .
H51 H -0.0366 0.6552 0.0330 0.020 Uiso 1 1 calc R . .
C52 C -0.0277(9) 0.6442(5) 0.2069(15) 0.016(3) Uani 1 1 d . . .
H52 H -0.0226 0.6119 0.2049 0.019 Uiso 1 1 calc R . .
C53 C -0.0288(9) 0.6676(5) 0.3112(14) 0.014(3) Uani 1 1 d . . .
H53 H -0.0253 0.6508 0.3818 0.017 Uiso 1 1 calc R . .
C7 C 0.3834(9) 0.5523(6) 0.0587(15) 0.017(3) Uani 1 1 d . . .
C8 C 0.6242(9) 0.5644(6) 0.0904(14) 0.015(3) Uani 1 1 d . . .
C9 C 0.6018(9) 0.7059(5) -0.0803(14) 0.015(3) Uani 1 1 d . . .
C10 C 0.3386(10) 0.6760(6) -0.1058(15) 0.019(3) Uani 1 1 d . . .
C11 C 0.4845(9) 0.6148(6) -0.2681(13) 0.013(3) Uani 1 1 d . . .
H11 H 0.4840 0.6472 -0.2676 0.016 Uiso 1 1 calc R . .
C111 C 0.4955(9) 0.5467(6) -0.1645(14) 0.015(3) Uani 1 1 d . . .
H111 H 0.5031 0.5304 -0.0930 0.018 Uiso 1 1 calc R . .
C112 C 0.4873(10) 0.5230(6) -0.2696(14) 0.016(3) Uani 1 1 d . . .
H112 H 0.4885 0.4905 -0.2712 0.020 Uiso 1 1 calc R . .
C113 C 0.4773(9) 0.5483(6) -0.3725(14) 0.015(3) Uani 1 1 d . . .
H113 H 0.4704 0.5327 -0.4450 0.018 Uiso 1 1 calc R . .
C12 C 0.4849(8) 0.6417(6) 0.2340(14) 0.013(3) Uani 1 1 d . . .
H12 H 0.4909 0.6095 0.2359 0.016 Uiso 1 1 calc R . .
C121 C 0.4770(9) 0.7096(5) 0.1283(14) 0.013(3) Uani 1 1 d . . .
H121 H 0.4768 0.7252 0.0563 0.016 Uiso 1 1 calc R . .
C122 C 0.4674(9) 0.7340(5) 0.2284(14) 0.014(3) Uani 1 1 d . . .
H122 H 0.4615 0.7662 0.2263 0.017 Uiso 1 1 calc R . .
C123 C 0.4667(10) 0.7097(5) 0.3327(14) 0.015(3) Uani 1 1 d . . .
H123 H 0.4606 0.7256 0.4025 0.018 Uiso 1 1 calc R . .
C13 C 0.3417(10) 0.6902(6) 0.5594(13) 0.015(3) Uani 1 1 d . . .
C14 C 0.3351(9) 0.5781(6) 0.3488(15) 0.016(3) Uani 1 1 d . . .
C15 C 0.6148(9) 0.5750(6) 0.4151(14) 0.016(3) Uani 1 1 d . . .
C16 C 0.6138(9) 0.6828(5) 0.6092(14) 0.014(3) Uani 1 1 d . . .
C19 C 0.1347(10) 0.5549(6) 0.1280(15) 0.018(3) Uani 1 1 d . . .
C20 C 0.1335(9) 0.4404(5) -0.0761(15) 0.015(3) Uani 1 1 d . . .
C21 C 0.0008(9) 0.4861(6) 0.2494(14) 0.014(3) Uani 1 1 d . . .
H21 H -0.0051 0.5184 0.2484 0.017 Uiso 1 1 calc R . .
C211 C 0.0063(10) 0.4187(5) 0.1488(15) 0.017(3) Uani 1 1 d . . .
H211 H 0.0037 0.4026 0.0771 0.020 Uiso 1 1 calc R . .
C212 C 0.0143(10) 0.3946(5) 0.2529(16) 0.018(3) Uani 1 1 d . . .
H212 H 0.0188 0.3623 0.2543 0.022 Uiso 1 1 calc R . .
C213 C 0.0153(9) 0.4189(5) 0.3519(15) 0.014(3) Uani 1 1 d . . .
H213 H 0.0220 0.4030 0.4240 0.017 Uiso 1 1 calc R . .
C22 C 0.1555(10) 0.4557(6) 0.5980(15) 0.020(3) Uani 1 1 d . . .
C23 C 0.1010(9) 0.5781(5) 0.4250(15) 0.015(3) Uani 1 1 d . . .
C25 C 0.2126(11) 0.7802(6) 0.7211(17) 0.022(4) Uani 1 1 d . . .
C26 C 0.7059(10) 0.8189(6) -0.2040(16) 0.021(4) Uani 1 1 d . . .
C27 C -0.2531(12) 0.9269(7) 0.206(2) 0.031(5) Uani 1 1 d . . .
C28 C 0.2307(11) 0.9198(6) 0.2278(17) 0.025(4) Uani 1 1 d . . .

loop_
_atom_site_aniso_label
_atom_site_aniso_U_11
_atom_site_aniso_U_22
_atom_site_aniso_U_33
_atom_site_aniso_U_23
_atom_site_aniso_U_13
_atom_site_aniso_U_12
Ag1 0.0252(6) 0.0113(6) 0.0241(7) -0.0012(5) -0.0043(5) -0.0060(5)
Ag2 0.0141(6) 0.0218(6) 0.0206(6) -0.0012(5) 0.0026(5) 0.0048(5)
Ag3 0.0226(6) 0.0168(6) 0.0298(7) -0.0062(5) 0.0102(5) 0.0042(5)
Ag4 0.0143(6) 0.0217(6) 0.0246(7) -0.0093(5) -0.0013(5) -0.0012(5)
Ag5 0.0245(6) 0.0117(5) 0.0235(6) 0.0021(5) 0.0103(5) -0.0031(5)
Ag6 0.0242(6) 0.0094(5) 0.0256(7) 0.0021(5) 0.0101(5) -0.0029(5)
Ag7 0.0192(6) 0.0115(5) 0.0240(6) 0.0017(5) 0.0074(5) -0.0030(4)
Ag8 0.0137(5) 0.0187(6) 0.0216(6) -0.0057(5) -0.0018(5) -0.0016(4)
Ag9 0.0237(6) 0.0111(5) 0.0245(6) -0.0010(5) 0.0095(5) 0.0042(5)
Ag10 0.0131(5) 0.0202(6) 0.0199(6) -0.0030(5) 0.0018(5) 0.0043(4)
Ag11 0.0233(6) 0.0124(6) 0.0222(6) 0.0008(5) -0.0026(5) 0.0063(5)
Ag12 0.0192(6) 0.0148(6) 0.0258(7) -0.0034(5) 0.0073(5) 0.0045(5)
Fe1 0.0122(10) 0.0073(9) 0.0113(10) -0.0008(8) 0.0015(8) -0.0004(8)
Fe2 0.0116(10) 0.0066(9) 0.0111(10) 0.0006(8) 0.0016(8) 0.0004(8)
Fe3 0.0108(10) 0.0102(10) 0.0107(10) -0.0021(8) 0.0006(8) -0.0007(8)
Fe4 0.0102(14) 0.0082(13) 0.0121(14) -0.0006(11) 0.0017(11) 0.0011(11)
Fe5 0.0103(14) 0.0083(13) 0.0117(14) 0.0006(11) 0.0009(11) -0.0010(11)
N1 0.014(6) 0.013(6) 0.019(7) 0.006(5) 0.002(5) 0.001(5)
N2 0.020(7) 0.012(6) 0.018(7) 0.000(5) 0.004(5) 0.001(5)
N3 0.023(7) 0.012(6) 0.009(6) 0.001(5) 0.002(5) 0.004(5)
N4 0.019(7) 0.008(6) 0.010(6) 0.004(5) -0.001(5) -0.001(5)
N5 0.010(6) 0.004(5) 0.022(7) -0.006(5) 0.003(5) -0.002(4)
N6 0.012(6) 0.010(6) 0.017(7) 0.002(5) -0.001(5) 0.000(5)
N7 0.021(7) 0.013(6) 0.012(6) -0.002(5) 0.005(5) -0.002(5)
N8 0.013(6) 0.011(6) 0.014(6) -0.001(5) -0.003(5) -0.005(5)
N9 0.019(7) 0.014(6) 0.011(6) -0.005(5) 0.008(5) 0.000(5)
N10 0.008(6) 0.013(6) 0.005(5) 0.001(5) -0.001(4) -0.001(5)
N11 0.012(6) 0.008(6) 0.012(6) 0.002(5) 0.004(5) 0.002(4)
N12 0.020(7) 0.007(6) 0.012(6) -0.004(5) 0.005(5) 0.002(5)
N13 0.013(6) 0.007(6) 0.016(6) 0.000(5) 0.007(5) 0.005(5)
N14 0.018(7) 0.008(6) 0.017(6) -0.004(5) 0.002(5) 0.002(5)
N15 0.016(6) 0.009(6) 0.011(6) -0.002(5) 0.000(5) 0.003(5)
N16 0.026(8) 0.019(7) 0.015(7) 0.003(5) 0.014(6) 0.002(6)
N17 0.007(5) 0.007(6) 0.015(6) 0.003(5) 0.004(5) 0.001(4)
N18 0.014(6) 0.011(6) 0.015(6) 0.003(5) 0.003(5) -0.004(5)
N19 0.010(6) 0.013(6) 0.013(6) 0.004(5) 0.001(5) 0.002(5)
N20 0.015(7) 0.015(7) 0.018(7) 0.002(5) -0.001(5) 0.003(5)
N21 0.020(7) 0.005(6) 0.009(6) 0.000(5) -0.006(5) 0.001(5)
N22 0.008(6) 0.009(6) 0.018(7) 0.001(5) 0.002(5) -0.004(5)
N23 0.015(6) 0.017(7) 0.009(6) 0.000(5) 0.000(5) -0.003(5)
N24 0.005(6) 0.016(7) 0.022(7) -0.002(5) 0.003(5) -0.003(5)
N25 0.050(11) 0.010(7) 0.045(11) 0.009(7) 0.001(9) -0.008(7)
N26 0.033(9) 0.015(7) 0.033(9) 0.000(6) 0.016(7) 0.014(6)
N27 0.013(7) 0.029(9) 0.040(10) -0.012(8) -0.005(7) 0.002(6)
N28 0.053(11) 0.009(7) 0.039(10) -0.009(7) -0.008(9) 0.004(7)
C1 0.015(8) 0.011(7) 0.026(9) -0.006(6) 0.005(6) 0.001(6)
C2 0.018(7) 0.014(7) 0.011(7) -0.004(6) 0.002(6) 0.001(6)
C3 0.015(7) 0.011(7) 0.009(7) 0.008(5) 0.004(6) 0.000(6)
C4 0.021(8) 0.012(7) 0.019(8) -0.002(6) 0.002(6) -0.003(6)
C5 0.013(7) 0.021(8) 0.011(7) -0.002(6) 0.000(6) -0.004(6)
C51 0.019(8) 0.017(8) 0.014(7) -0.006(6) 0.001(6) 0.002(6)
C52 0.016(7) 0.009(7) 0.023(8) 0.005(6) 0.003(6) 0.000(6)
C53 0.013(7) 0.013(7) 0.017(8) 0.005(6) 0.002(6) 0.004(6)
C7 0.016(7) 0.017(8) 0.021(8) -0.005(6) 0.009(6) 0.003(6)
C8 0.010(7) 0.018(8) 0.015(7) 0.001(6) -0.003(6) 0.001(6)
C9 0.015(7) 0.012(7) 0.019(8) 0.005(6) 0.007(6) 0.000(6)
C10 0.022(8) 0.016(8) 0.020(8) -0.003(6) 0.004(7) -0.006(6)
C11 0.009(7) 0.018(8) 0.011(7) -0.005(6) -0.004(5) 0.004(6)
C111 0.012(7) 0.017(8) 0.016(8) 0.003(6) 0.002(6) 0.006(6)
C112 0.027(9) 0.012(7) 0.010(7) 0.004(6) 0.001(6) 0.000(6)
C113 0.012(7) 0.021(8) 0.012(7) -0.001(6) 0.002(6) 0.000(6)
C12 0.002(6) 0.019(8) 0.019(8) -0.008(6) 0.002(5) 0.004(5)
C121 0.012(7) 0.013(7) 0.014(7) 0.001(6) -0.001(6) -0.002(5)
C122 0.022(8) 0.005(6) 0.018(8) 0.003(6) 0.010(6) -0.001(6)
C123 0.024(8) 0.012(7) 0.011(7) -0.004(6) 0.007(6) -0.002(6)
C13 0.020(8) 0.015(7) 0.010(7) 0.000(6) 0.003(6) -0.004(6)
C14 0.015(7) 0.017(8) 0.017(8) 0.001(6) 0.005(6) 0.002(6)
C15 0.016(8) 0.014(7) 0.017(8) -0.005(6) -0.001(6) 0.000(6)
C16 0.012(7) 0.013(7) 0.018(8) -0.003(6) 0.001(6) 0.000(6)
C19 0.015(8) 0.024(8) 0.016(8) -0.004(6) 0.005(6) 0.003(6)
C20 0.011(7) 0.013(7) 0.021(8) 0.007(6) 0.003(6) 0.004(6)
C21 0.010(7) 0.015(7) 0.016(7) -0.006(6) -0.003(6) -0.003(6)
C211 0.028(9) 0.005(7) 0.017(8) -0.004(6) 0.000(7) 0.003(6)
C212 0.020(8) 0.006(7) 0.029(9) -0.005(6) 0.005(7) -0.002(6)
C213 0.016(7) 0.006(7) 0.021(8) -0.002(6) 0.000(6) 0.001(5)
C22 0.017(8) 0.024(9) 0.019(8) -0.001(7) 0.000(6) 0.004(7)
C23 0.014(7) 0.011(7) 0.021(8) 0.001(6) 0.008(6) -0.003(6)
C25 0.026(9) 0.016(8) 0.027(9) 0.002(7) 0.010(7) 0.007(7)
C26 0.020(8) 0.016(8) 0.030(9) -0.011(7) 0.017(7) -0.008(6)
C27 0.030(10) 0.019(9) 0.045(12) -0.024(9) 0.006(9) -0.002(7)
C28 0.025(9) 0.020(9) 0.026(9) -0.001(7) -0.017(7) -0.004(7)

loop_
_geom_bond_atom_site_label_1
_geom_bond_atom_site_label_2
_geom_bond_distance
_geom_bond_site_symmetry_2
_geom_bond_publ_flag
Ag1 C3 2.062(16) . ?
Ag1 C28 2.084(17) . ?
Ag1 Ag2 3.0951(19) 4_576 ?
Ag1 Ag6 3.255(2) 4_575 ?
Ag1 Ag3 3.258(2) 4_575 ?
Ag2 C10 2.051(18) . ?
Ag2 C4 2.060(17) . ?
Ag2 Ag1 3.0951(19) 4_575 ?
Ag2 Ag3 3.358(2) 1_554 ?
Ag3 C13 2.022(17) . ?
Ag3 C25 2.054(17) . ?
Ag3 Ag1 3.258(2) 4_576 ?
Ag3 Ag2 3.358(2) 1_556 ?
Ag4 C14 2.028(17) . ?
Ag4 C19 2.059(17) . ?
Ag4 Ag6 2.9386(19) . ?
Ag5 C7 2.043(17) . ?
Ag5 N27 2.110(19) . ?
Ag5 Ag4 2.9419(19) . ?
Ag5 Ag11 3.246(2) 3_665 ?
Ag6 N25 2.067(16) . ?
Ag6 C23 2.076(15) . ?
Ag6 Ag1 3.255(2) 4_576 ?
Ag7 C26 2.033(17) . ?
Ag7 C9 2.080(15) . ?
Ag7 Ag8 2.9430(18) 1_554 ?
Ag8 C1 2.065(17) 1_656 ?
Ag8 C16 2.070(16) . ?
Ag8 Ag7 2.9430(18) 1_556 ?
Ag8 Ag9 2.9436(18) 4_676 ?
Ag9 C27 2.032(18) . ?
Ag9 C2 2.069(16) . ?
Ag9 Ag8 2.9436(18) 4_475 ?
Ag9 Ag10 3.1498(19) 4_475 ?
Ag10 C15 2.043(17) . ?
Ag10 C22 2.046(17) 3_666 ?
Ag10 Ag9 3.1498(19) 4_676 ?
Ag10 Ag12 3.279(2) 3_665 ?
Ag11 C8 2.056(16) . ?
Ag11 N28 2.066(17) . ?
Ag11 Ag10 3.1083(19) . ?
Ag11 Ag12 3.1586(19) 3_665 ?
Ag11 Ag5 3.246(2) 3_665 ?
Ag12 C20 2.090(16) . ?
Ag12 N26 2.098(14) . ?
Ag12 Ag11 3.1586(19) 3_665 ?
Ag12 Ag10 3.279(2) 3_665 ?
Fe1 N2 1.921(14) . ?
Fe1 N3 1.939(14) . ?
Fe1 N1 1.951(14) . ?
Fe1 N4 1.952(14) . ?
Fe1 N6 1.981(14) 4_575 ?
Fe1 N5 2.011(14) . ?
Fe2 N8 1.923(13) . ?
Fe2 N7 1.932(14) . ?
Fe2 N10 1.940(12) . ?
Fe2 N9 1.957(14) . ?
Fe2 N11 2.000(13) . ?
Fe2 N12 2.011(13) . ?
Fe3 N13 1.931(12) . ?
Fe3 N14 1.932(14) . ?
Fe3 N15 1.937(13) . ?
Fe3 N16 1.964(16) . ?
Fe3 N18 1.980(13) 1_556 ?
Fe3 N17 1.988(13) . ?
Fe4 N19 1.911(13) 3_565 ?
Fe4 N19 1.911(13) . ?
Fe4 N20 1.956(14) 3_565 ?
Fe4 N20 1.956(14) . ?
Fe4 N21 2.002(13) 3_565 ?
Fe4 N21 2.002(13) . ?
Fe5 N22 1.910(13) 3_566 ?
Fe5 N22 1.910(13) . ?
Fe5 N23 1.923(14) . ?
Fe5 N23 1.923(13) 3_566 ?
Fe5 N24 2.006(14) 3_566 ?
Fe5 N24 2.006(14) . ?
N1 C1 1.15(2) . ?
N2 C2 1.16(2) . ?
N3 C3 1.14(2) . ?
N4 C4 1.14(2) . ?
N5 C51 1.34(2) . ?
N5 C5 1.34(2) . ?
N6 C53 1.36(2) . ?
N6 C5 1.36(2) . ?
N6 Fe1 1.981(14) 4_576 ?
N7 C7 1.17(2) . ?
N8 C8 1.15(2) . ?
N9 C9 1.14(2) . ?
N10 C10 1.15(2) . ?
N11 C11 1.35(2) . ?
N11 C111 1.37(2) . ?
N12 C12 1.35(2) . ?
N12 C121 1.35(2) . ?
N13 C13 1.18(2) . ?
N14 C14 1.17(2) . ?
N15 C15 1.15(2) . ?
N16 C16 1.13(2) . ?
N17 C123 1.34(2) . ?
N17 C12 1.37(2) . ?
N18 C11 1.33(2) . ?
N18 C113 1.35(2) . ?
N18 Fe3 1.980(13) 1_554 ?
N19 C19 1.16(2) . ?
N20 C20 1.14(2) . ?
N21 C21 1.32(2) . ?
N21 C211 1.353(19) . ?
N22 C22 1.16(2) . ?
N23 C23 1.14(2) . ?
N24 C213 1.34(2) . ?
N24 C21 1.35(2) . ?
N25 C25 1.15(2) 4_575 ?
N26 C26 1.19(2) 2_644 ?
N27 C27 1.14(3) 2_545 ?
N28 C28 1.12(2) 2_645 ?
C1 Ag8 2.065(17) 1_454 ?
C51 C52 1.38(2) . ?
C52 C53 1.39(2) . ?
C111 C112 1.39(2) . ?
C112 C113 1.40(2) . ?
C121 C122 1.39(2) . ?
C122 C123 1.40(2) . ?
C211 C212 1.39(2) . ?
C212 C213 1.35(2) . ?
C22 Ag10 2.046(17) 3_666 ?
C25 N25 1.15(2) 4_576 ?
C26 N26 1.19(2) 2_654 ?
C27 N27 1.14(3) 2 ?
C28 N28 1.12(2) 2_655 ?
